data_2018455
loop_
_publ_author_name
'Ye, Fei'
'Reuter, Hans'

_publ_section_title
;
 Dibromodiphenylstannane: isolated centrosymmetric dimers as a new
 structure motif for the intermolecular association of diorganotin(IV)
 dihalides
;
_journal_coeditor_code FG3245
_journal_issue 4
_journal_name_full 'Acta Crystallographica Section C'
_journal_page_first m104
_journal_page_last m108
_journal_paper_doi 10.1107/S0108270112012504
_journal_volume 68
_journal_year 2012
_chemical_formula_iupac '[Sn Br2 (C6 H5)2]'
_chemical_formula_moiety 'C12 H10 Br2 Sn'
_chemical_formula_sum 'C12 H10 Br2 Sn'
_chemical_formula_weight 432.71
_chemical_name_systematic
;
Dibromodiphenylstannane
;
_space_group_IT_number 14
_symmetry_cell_setting monoclinic
_symmetry_space_group_name_Hall '-P 2ybc'
_symmetry_space_group_name_H-M 'P 1 21/c 1'
_atom_sites_solution_hydrogens geom
_atom_sites_solution_primary direct
_atom_sites_solution_secondary difmap
_audit_creation_method SHELXL-97
_cell_angle_alpha 90.00
_cell_angle_beta 99.713(2)
_cell_angle_gamma 90.00
_cell_formula_units_Z 4
_cell_length_a 8.9553(5)
_cell_length_b 8.7468(5)
_cell_length_c 17.0671(8)
_cell_measurement_reflns_used 8762
_cell_measurement_temperature 100(2)
_cell_measurement_theta_max 27.96
_cell_measurement_theta_min 2.42
_cell_volume 1317.71(12)
_computing_cell_refinement 'SAINT (Bruker, 2009)'
_computing_data_collection 'APEX2 (Bruker, 2009)'
_computing_data_reduction 'SAINT (Bruker, 2009)'
_computing_molecular_graphics 'DIAMOND (Brandenburg, 2006) and Mercury (Macrae <i>et al.</i>, 2008)'
_computing_publication_material 'SHELXTL (Sheldrick, 2008)'
_computing_structure_refinement 'SHELXL97 (Sheldrick, 2008)'
_computing_structure_solution 'SHELXS97 (Sheldrick, 2008)'
_diffrn_ambient_temperature 100(2)
_diffrn_measured_fraction_theta_full 0.997
_diffrn_measured_fraction_theta_max 0.997
_diffrn_measurement_device_type 'Bruker APEXII CCD'
_diffrn_measurement_method '\f and \w scans'
_diffrn_radiation_monochromator graphite
_diffrn_radiation_source 'fine-focus sealed tube'
_diffrn_radiation_type MoK\a
_diffrn_radiation_wavelength 0.71073
_diffrn_reflns_av_R_equivalents 0.0310
_diffrn_reflns_av_sigmaI/netI 0.0148
_diffrn_reflns_limit_h_max 11
_diffrn_reflns_limit_h_min -11
_diffrn_reflns_limit_k_max 11
_diffrn_reflns_limit_k_min -11
_diffrn_reflns_limit_l_max 22
_diffrn_reflns_limit_l_min -22
_diffrn_reflns_number 46736
_diffrn_reflns_theta_full 28.00
_diffrn_reflns_theta_max 28.00
_diffrn_reflns_theta_min 2.62
_diffrn_standards_number 0
_exptl_absorpt_coefficient_mu 7.970
_exptl_absorpt_correction_T_max 0.4193
_exptl_absorpt_correction_T_min 0.2615
_exptl_absorpt_correction_type multi-scan
_exptl_absorpt_process_details '(SADABS; Bruker, 2009)'
_exptl_crystal_colour colourless
_exptl_crystal_density_diffrn 2.181
_exptl_crystal_density_method none
_exptl_crystal_description bloc
_exptl_crystal_F_000 808
_exptl_crystal_size_max 0.23
_exptl_crystal_size_mid 0.17
_exptl_crystal_size_min 0.13
_refine_diff_density_max 0.430
_refine_diff_density_min -0.484
_refine_ls_extinction_method none
_refine_ls_goodness_of_fit_ref 1.047
_refine_ls_hydrogen_treatment constr
_refine_ls_matrix_type full
_refine_ls_number_parameters 138
_refine_ls_number_reflns 3182
_refine_ls_number_restraints 0
_refine_ls_restrained_S_all 1.047
_refine_ls_R_factor_all 0.0214
_refine_ls_R_factor_gt 0.0167
_refine_ls_shift/su_max 0.002
_refine_ls_shift/su_mean 0.000
_refine_ls_structure_factor_coef Fsqd
_refine_ls_weighting_details 'calc w=1/[\s^2^(Fo^2^)+(0.0169P)^2^+0.9678P] where P=(Fo^2^+2Fc^2^)/3'
_refine_ls_weighting_scheme calc
_refine_ls_wR_factor_gt 0.0372
_refine_ls_wR_factor_ref 0.0389
_reflns_number_gt 2856
_reflns_number_total 3182
_reflns_threshold_expression I>2\s(I)
_cod_data_source_file fg3245.cif
_cod_data_source_block I
_cod_original_sg_symbol_H-M 'P 21/c'
_cod_database_code 2018455
_cod_database_fobs_code 2018455

loop_
_symmetry_equiv_pos_as_xyz
'x, y, z'
'-x, y+1/2, -z+1/2'
'-x, -y, -z'
'x, -y-1/2, z-1/2'

loop_
_atom_site_type_symbol
_atom_site_label
_atom_site_fract_x
_atom_site_fract_y
_atom_site_fract_z
_atom_site_U_iso_or_equiv
_atom_site_adp_type
_atom_site_calc_flag
_atom_site_refinement_flags
_atom_site_occupancy
_atom_site_symmetry_multiplicity
Sn Sn1 0.671404(15) 0.195428(14) 0.073759(8) 0.02111(4) Uani d . 1 1
Br Br1 0.80819(2) 0.44485(2) 0.081248(14) 0.03092(6) Uani d . 1 1
Br Br2 0.54784(3) 0.18404(3) -0.066963(13) 0.03211(6) Uani d . 1 1
C C11 0.8398(2) 0.0242(2) 0.09497(12) 0.0238(4) Uani d . 1 1
C C12 0.8450(2) -0.0892(2) 0.03800(14) 0.0291(5) Uani d . 1 1
H H12 0.7722 -0.0907 -0.0094 0.042(3) Uiso calc R 1 1
C C13 0.9573(3) -0.1993(2) 0.05120(17) 0.0382(6) Uani d . 1 1
H H13 0.9617 -0.2766 0.0125 0.042(3) Uiso calc R 1 1
C C14 1.0628(3) -0.1977(2) 0.12013(18) 0.0428(6) Uani d . 1 1
H H14 1.1391 -0.2741 0.1288 0.042(3) Uiso calc R 1 1
C C15 1.0580(3) -0.0858(3) 0.17647(17) 0.0410(6) Uani d . 1 1
H H15 1.1310 -0.0851 0.2238 0.042(3) Uiso calc R 1 1
C C16 0.9465(2) 0.0260(2) 0.16398(14) 0.0326(5) Uani d . 1 1
H H16 0.9433 0.1036 0.2026 0.042(3) Uiso calc R 1 1
C C21 0.5000(2) 0.2236(2) 0.14348(12) 0.0222(4) Uani d . 1 1
C C22 0.3820(2) 0.3262(2) 0.12122(14) 0.0303(5) Uani d . 1 1
H H22 0.3784 0.3871 0.0748 0.044(3) Uiso calc R 1 1
C C23 0.2690(3) 0.3386(3) 0.16780(16) 0.0411(6) Uani d . 1 1
H H23 0.1875 0.4081 0.1530 0.044(3) Uiso calc R 1 1
C C24 0.2748(3) 0.2500(3) 0.23569(16) 0.0419(6) Uani d . 1 1
H H24 0.1978 0.2598 0.2674 0.044(3) Uiso calc R 1 1
C C25 0.3914(3) 0.1483(3) 0.25729(14) 0.0376(5) Uani d . 1 1
H H25 0.3948 0.0875 0.3037 0.044(3) Uiso calc R 1 1
C C26 0.5034(3) 0.1346(2) 0.21136(12) 0.0291(5) Uani d . 1 1
H H26 0.5837 0.0639 0.2262 0.044(3) Uiso calc R 1 1

loop_
_atom_site_aniso_label
_atom_site_aniso_U_11
_atom_site_aniso_U_22
_atom_site_aniso_U_33
_atom_site_aniso_U_12
_atom_site_aniso_U_13
_atom_site_aniso_U_23
Sn1 0.02097(8) 0.02129(7) 0.02126(8) -0.00134(5) 0.00415(5) -0.00069(5)
Br1 0.03290(12) 0.02184(10) 0.04005(13) -0.00479(8) 0.01202(10) -0.00286(8)
Br2 0.03074(12) 0.04248(13) 0.02239(11) -0.00606(9) 0.00238(9) 0.00078(9)
C11 0.0210(10) 0.0203(9) 0.0311(11) -0.0042(7) 0.0075(9) 0.0014(8)
C12 0.0289(11) 0.0241(10) 0.0368(12) -0.0064(8) 0.0128(10) -0.0023(8)
C13 0.0385(14) 0.0197(10) 0.0633(17) -0.0053(9) 0.0284(13) -0.0022(10)
C14 0.0256(12) 0.0242(11) 0.082(2) 0.0013(8) 0.0187(13) 0.0132(11)
C15 0.0247(12) 0.0356(12) 0.0586(16) -0.0054(9) -0.0047(11) 0.0135(11)
C16 0.0273(12) 0.0271(10) 0.0416(13) -0.0058(8) 0.0010(10) 0.0000(9)
C21 0.0222(10) 0.0210(9) 0.0232(10) -0.0031(7) 0.0028(8) -0.0036(7)
C22 0.0287(12) 0.0242(10) 0.0366(12) 0.0005(8) 0.0014(10) -0.0029(8)
C23 0.0239(12) 0.0368(12) 0.0611(18) 0.0038(9) 0.0029(12) -0.0204(12)
C24 0.0375(14) 0.0440(13) 0.0504(16) -0.0177(11) 0.0250(12) -0.0217(12)
C25 0.0478(15) 0.0385(12) 0.0296(12) -0.0157(11) 0.0153(11) -0.0063(10)
C26 0.0328(12) 0.0289(10) 0.0257(11) -0.0041(8) 0.0054(9) -0.0014(8)

loop_
_atom_type_symbol
_atom_type_description
_atom_type_scat_dispersion_real
_atom_type_scat_dispersion_imag
_atom_type_scat_source
C C 0.0033 0.0016 'International Tables Vol C Tables 4.2.6.8 and 6.1.1.4'
H H 0.0000 0.0000 'International Tables Vol C Tables 4.2.6.8 and 6.1.1.4'
Br Br -0.2901 2.4595 'International Tables Vol C Tables 4.2.6.8 and 6.1.1.4'
Sn Sn -0.6537 1.4246 'International Tables Vol C Tables 4.2.6.8 and 6.1.1.4'

loop_
_geom_angle_atom_site_label_1
_geom_angle_atom_site_label_2
_geom_angle_atom_site_label_3
_geom_angle
_geom_angle_publ_flag
C21 Sn1 C11 123.53(8) yes
C21 Sn1 Br2 107.70(5) yes
C11 Sn1 Br2 109.12(6) yes
C21 Sn1 Br1 105.46(5) yes
C11 Sn1 Br1 106.33(5) yes
Br2 Sn1 Br1 102.741(9) yes
C16 C11 C12 120.1(2) ?
C16 C11 Sn1 120.48(15) ?
C12 C11 Sn1 119.44(16) ?
C13 C12 C11 119.4(2) ?
C13 C12 H12 120.3 ?
C11 C12 H12 120.3 ?
C14 C13 C12 120.4(2) ?
C14 C13 H13 119.8 ?
C12 C13 H13 119.8 ?
C15 C14 C13 120.4(2) ?
C15 C14 H14 119.8 ?
C13 C14 H14 119.8 ?
C14 C15 C16 120.0(2) ?
C14 C15 H15 120.0 ?
C16 C15 H15 120.0 ?
C11 C16 C15 119.8(2) ?
C11 C16 H16 120.1 ?
C15 C16 H16 120.1 ?
C22 C21 C26 119.8(2) ?
C22 C21 Sn1 120.90(15) ?
C26 C21 Sn1 119.26(15) ?
C21 C22 C23 119.1(2) ?
C21 C22 H22 120.4 ?
C23 C22 H22 120.4 ?
C24 C23 C22 120.3(2) ?
C24 C23 H23 119.9 ?
C22 C23 H23 119.9 ?
C25 C24 C23 120.4(2) ?
C25 C24 H24 119.8 ?
C23 C24 H24 119.8 ?
C24 C25 C26 119.8(2) ?
C24 C25 H25 120.1 ?
C26 C25 H25 120.1 ?
C25 C26 C21 120.6(2) ?
C25 C26 H26 119.7 ?
C21 C26 H26 119.7 ?

loop_
_geom_bond_atom_site_label_1
_geom_bond_atom_site_label_2
_geom_bond_distance
_geom_bond_publ_flag
Sn1 C21 2.109(2) yes
Sn1 C11 2.113(2) yes
Sn1 Br2 2.4710(3) yes
Sn1 Br1 2.4947(3) yes
C11 C16 1.386(3) ?
C11 C12 1.395(3) ?
C12 C13 1.383(3) ?
C12 H12 0.9500 ?
C13 C14 1.379(4) ?
C13 H13 0.9500 ?
C14 C15 1.378(4) ?
C14 H14 0.9500 ?
C15 C16 1.388(3) ?
C15 H15 0.9500 ?
C16 H16 0.9500 ?
C21 C22 1.390(3) ?
C21 C26 1.392(3) ?
C22 C23 1.393(3) ?
C22 H22 0.9500 ?
C23 C24 1.387(4) ?
C23 H23 0.9500 ?
C24 C25 1.375(4) ?
C24 H24 0.9500 ?
C25 C26 1.378(3) ?
C25 H25 0.9500 ?
C26 H26 0.9500 ?

loop_
_cod_related_entry_id
_cod_related_entry_database
_cod_related_entry_code
1 ChemSpider 171222
